data_1547968
loop_
_publ_author_name
'Quan-Guo Zhai'
'Xianhui Bu'
'Chengyu Mao'
'Xiang Zhao'
'Luke Daemen'
'Yongqiang Cheng'
'Anibal J. Ramirez-Cuesta'
'Pingyun Feng'

_publ_section_title
;
 An ultra-tunable platform for molecular engineering of high-performance
 crystalline porous materials
;
_journal_name_full 'Nature Communications'
_journal_page_first 13645
_journal_paper_doi 10.1038/ncomms13645
_journal_volume 7
_journal_year 2016
_chemical_formula_sum 'C44 H36 Mg3 N10 O13'
_chemical_formula_weight 985.76
_space_group_crystal_system hexagonal
_space_group_IT_number 194
_space_group_name_Hall '-P 6c 2c'
_space_group_name_H-M_alt 'P 63/m m c'
_symmetry_space_group_name_Hall '-P 6c 2c'
_symmetry_space_group_name_H-M 'P 63/m m c'
_atom_sites_solution_hydrogens geom
_cell_angle_alpha 90
_cell_angle_beta 90
_cell_angle_gamma 120
_cell_formula_units_Z 2
_cell_length_a 16.9970(4)
_cell_length_b 16.9970(4)
_cell_length_c 14.9864(9)
_cell_measurement_reflns_used 2100
_cell_measurement_temperature 296(2)
_cell_measurement_theta_max 24.8
_cell_measurement_theta_min 2.4
_cell_volume 3749.5(3)
_computing_cell_refinement 'Bruker SMART'
_computing_data_collection 'Bruker SMART'
_computing_data_reduction 'Bruker SAINT'
_computing_molecular_graphics 'Bruker SHELXTL'
_computing_publication_material 'Bruker SHELXTL'
_computing_structure_refinement 'SHELXL-2014/7 (Sheldrick, 2014)'
_computing_structure_solution 'Bruker SHELXTL'
_diffrn_ambient_temperature 296(2)
_diffrn_measured_fraction_theta_full 0.979
_diffrn_measured_fraction_theta_max 0.999
_diffrn_measurement_device_type 'CCD area detector'
_diffrn_measurement_method 'CCD area detector'
_diffrn_radiation_type MoK\a
_diffrn_radiation_wavelength 0.71073
_diffrn_reflns_av_R_equivalents 0.0448
_diffrn_reflns_av_unetI/netI 0.0251
_diffrn_reflns_Laue_measured_fraction_full 0.979
_diffrn_reflns_Laue_measured_fraction_max 0.999
_diffrn_reflns_limit_h_max 19
_diffrn_reflns_limit_h_min -15
_diffrn_reflns_limit_k_max 17
_diffrn_reflns_limit_k_min -17
_diffrn_reflns_limit_l_max 14
_diffrn_reflns_limit_l_min -17
_diffrn_reflns_number 11661
_diffrn_reflns_point_group_measured_fraction_full 0.979
_diffrn_reflns_point_group_measured_fraction_max 0.999
_diffrn_reflns_theta_full 25.242
_diffrn_reflns_theta_max 25.045
_diffrn_reflns_theta_min 1.939
_exptl_absorpt_coefficient_mu 0.088
_exptl_crystal_colour red
_exptl_crystal_density_diffrn 0.873
_exptl_crystal_description polyhedron
_exptl_crystal_F_000 1020
_exptl_crystal_size_max 0.48
_exptl_crystal_size_mid 0.42
_exptl_crystal_size_min 0.36
_refine_diff_density_max 0.658
_refine_diff_density_min -0.358
_refine_diff_density_rms 0.076
_refine_ls_extinction_coef .
_refine_ls_extinction_method none
_refine_ls_goodness_of_fit_ref 1.091
_refine_ls_hydrogen_treatment constr
_refine_ls_matrix_type full
_refine_ls_number_parameters 73
_refine_ls_number_reflns 1282
_refine_ls_number_restraints 0
_refine_ls_restrained_S_all 1.091
_refine_ls_R_factor_all 0.0754
_refine_ls_R_factor_gt 0.0670
_refine_ls_shift/su_max 0.000
_refine_ls_shift/su_mean 0.000
_refine_ls_structure_factor_coef Fsqd
_refine_ls_weighting_details 'w=1/[\s^2^(Fo^2^)+(0.1318P)^2^+2.7958P] where P=(Fo^2^+2Fc^2^)/3'
_refine_ls_weighting_scheme calc
_refine_ls_wR_factor_gt 0.2027
_refine_ls_wR_factor_ref 0.2102
_reflns_Friedel_coverage 0.000
_reflns_Friedel_fraction_full .
_reflns_Friedel_fraction_max .
_reflns_number_gt 1073
_reflns_number_total 1282
_reflns_threshold_expression 'I > 2\s(I)'
_cod_data_source_file 10.cif
_cod_data_source_block 10
_cod_database_code 1547968
_shelx_space_group_comment
;
The symmetry employed for this shelxl refinement is uniquely defined
by the following loop, which should always be used as a source of
symmetry information in preference to the above space-group names.
They are only intended as comments.
;
_shelxl_version_number 2014-3

loop_
_space_group_symop_operation_xyz
'x, y, z'
'x-y, x, z+1/2'
'-y, x-y, z'
'-x, -y, z+1/2'
'-x+y, -x, z'
'y, -x+y, z+1/2'
'-y, -x, -z+1/2'
'x-y, -y, -z'
'x, x-y, -z+1/2'
'y, x, -z'
'-x+y, y, -z+1/2'
'-x, -x+y, -z'
'-x, -y, -z'
'-x+y, -x, -z-1/2'
'y, -x+y, -z'
'x, y, -z-1/2'
'x-y, x, -z'
'-y, x-y, -z-1/2'
'y, x, z-1/2'
'-x+y, y, z'
'-x, -x+y, z-1/2'
'-y, -x, z'
'x-y, -y, z-1/2'
'x, x-y, z'

loop_
_atom_site_label
_atom_site_type_symbol
_atom_site_fract_x
_atom_site_fract_y
_atom_site_fract_z
_atom_site_U_iso_or_equiv
_atom_site_adp_type
_atom_site_occupancy
_atom_site_site_symmetry_order
_atom_site_calc_flag
_atom_site_refinement_flags_posn
_atom_site_refinement_flags_adp
_atom_site_refinement_flags_occupancy
_atom_site_disorder_assembly
_atom_site_disorder_group
Mg1 Mg 0.53237(9) 0.26618(4) 0.2500 0.0128(5) Uani 1 4 d S T P . .
C1 C 0.57385(11) 0.42615(11) 0.1287(2) 0.0250(8) Uani 1 2 d S T P . .
C2 C 0.53559(13) 0.46441(13) 0.0620(3) 0.0328(9) Uani 1 2 d S T P . .
C3A C 0.4556(9) 0.4061(8) 0.0141(7) 0.048(2) Uani 0.5 1 d . . P . .
N3A N 0.4088(9) 0.3105(9) 0.0186(10) 0.080(4) Uiso 0.25 1 d . . P . .
H3A H 0.3710 0.2830 0.0613 0.096 Uiso 0.25 1 calc R U P . .
H3B H 0.4179 0.2796 -0.0213 0.096 Uiso 0.25 1 calc R U P . .
C3B C 0.4433(9) 0.4230(8) 0.0484(7) 0.048(2) Uani 0.5 1 d . . P . .
C4 C 0.3315(2) 0.2330(2) 0.2500 0.0383(10) Uani 1 2 d S T P . .
H4A H 0.3632 0.2962 0.2500 0.046 Uiso 1 2 calc R U P . .
C5 C 0.2377(3) 0.1887(2) 0.2500 0.0434(12) Uani 1 2 d S T P . .
H5A H 0.2075 0.2216 0.2500 0.052 Uiso 1 2 calc R U P . .
C6 C 0.1892(3) 0.09461(16) 0.2500 0.0325(13) Uani 1 4 d S T P . .
C7 C 0.0888(3) 0.04442(17) 0.2500 0.0328(13) Uani 1 4 d S T P . .
N1 N 0.3794(3) 0.18971(13) 0.2500 0.0262(10) Uani 1 4 d S T P . .
N2 N 0.04663(14) 0.0933(3) 0.2500 0.0363(12) Uani 1 4 d S T P . .
O1 O 0.6667 0.3333 0.2500 -0.0008(8) Uani 1 12 d S T P . .
O2 O 0.52277(12) 0.34668(12) 0.15444(12) 0.0356(6) Uani 1 1 d . . . . .

loop_
_atom_site_aniso_label
_atom_site_aniso_U_11
_atom_site_aniso_U_22
_atom_site_aniso_U_33
_atom_site_aniso_U_23
_atom_site_aniso_U_13
_atom_site_aniso_U_12
Mg1 0.0106(8) 0.0108(6) 0.0167(8) 0.000 0.000 0.0053(4)
C1 0.0260(14) 0.0260(14) 0.0238(17) 0.0053(7) -0.0053(7) 0.0137(16)
C2 0.0288(14) 0.0288(14) 0.039(2) 0.0109(8) -0.0109(8) 0.0133(16)
C3A 0.036(4) 0.033(4) 0.066(7) 0.017(4) -0.017(5) 0.011(2)
C3B 0.036(4) 0.033(4) 0.066(7) 0.017(4) -0.017(5) 0.011(2)
C4 0.0186(19) 0.0165(18) 0.077(3) 0.000 0.000 0.0066(15)
C5 0.0189(19) 0.019(2) 0.094(3) 0.000 0.000 0.0109(16)
C6 0.015(2) 0.0168(18) 0.065(4) 0.000 0.000 0.0073(12)
C7 0.018(3) 0.0148(18) 0.067(4) 0.000 0.000 0.0089(13)
N1 0.016(2) 0.0170(15) 0.045(2) 0.000 0.000 0.0081(10)
N2 0.0147(16) 0.016(2) 0.079(4) 0.000 0.000 0.0080(11)
O1 -0.0020(12) -0.0020(12) 0.0016(19) 0.000 0.000 -0.0010(6)
O2 0.0258(10) 0.0290(10) 0.0445(11) 0.0183(8) -0.0088(8) 0.0080(8)

loop_
_atom_type_symbol
_atom_type_description
_atom_type_scat_dispersion_real
_atom_type_scat_dispersion_imag
_atom_type_scat_source
C C 0.0033 0.0016 'International Tables Vol C Tables 4.2.6.8 and 6.1.1.4'
H H 0.0000 0.0000 'International Tables Vol C Tables 4.2.6.8 and 6.1.1.4'
Mg Mg 0.0486 0.0363 'International Tables Vol C Tables 4.2.6.8 and 6.1.1.4'
N N 0.0061 0.0033 'International Tables Vol C Tables 4.2.6.8 and 6.1.1.4'
O O 0.0106 0.0060 'International Tables Vol C Tables 4.2.6.8 and 6.1.1.4'

loop_
_geom_angle_atom_site_label_1
_geom_angle_atom_site_label_2
_geom_angle_atom_site_label_3
_geom_angle
_geom_angle_site_symmetry_1
_geom_angle_site_symmetry_3
O1 Mg1 O2 93.97(6) . 24
O1 Mg1 O2 93.97(6) . 9
O2 Mg1 O2 89.03(12) 24 9
O1 Mg1 O2 93.96(6) . .
O2 Mg1 O2 90.42(12) 24 .
O2 Mg1 O2 172.07(12) 9 .
O1 Mg1 O2 93.97(6) . 16_556
O2 Mg1 O2 172.07(12) 24 16_556
O2 Mg1 O2 90.42(12) 9 16_556
O2 Mg1 O2 89.03(12) . 16_556
O1 Mg1 N1 180.0 . .
O2 Mg1 N1 86.03(6) 24 .
O2 Mg1 N1 86.03(6) 9 .
O2 Mg1 N1 86.04(6) . .
O2 Mg1 N1 86.03(6) 16_556 .
O2 C1 O2 125.7(3) 22_665 .
O2 C1 C2 117.14(14) 22_665 .
O2 C1 C2 117.14(14) . .
C3B C2 C3B 111.3(10) . 22_665
C3B C2 C3A 27.8(5) . .
C3B C2 C3A 119.3(4) 22_665 .
C3B C2 C3A 119.3(4) . 22_665
C3B C2 C3A 27.8(5) 22_665 22_665
C3A C2 C3A 112.5(10) . 22_665
C3B C2 C1 120.3(5) . .
C3B C2 C1 120.3(5) 22_665 .
C3A C2 C1 120.4(5) . .
C3A C2 C1 120.4(5) 22_665 .
C3B C3A C3B 92(2) . 10
C3B C3A N3A 110(2) . .
C3B C3A N3A 115.6(14) 10 .
C3B C3A C2 73(2) . .
C3B C3A C2 119.0(14) 10 .
N3A C3A C2 125.1(11) . .
C3B C3A C3A 66.3(17) . 10
C3B C3A C3A 26.2(6) 10 10
N3A C3A C3A 120.2(8) . 10
C2 C3A C3A 111.0(5) . 10
C3A N3A C3B 21.1(7) . .
C3A N3A H3A 120.0 . .
C3B N3A H3A 98.9 . .
C3A N3A H3B 120.0 . .
C3B N3A H3B 141.1 . .
H3A N3A H3B 120.0 . .
C3A C3B C2 79(2) . .
C3A C3B C3A 87(2) . 10
C2 C3B C3A 121.7(14) . 10
C3A C3B C3B 62.4(17) . 10
C2 C3B C3B 110.1(6) . 10
C3A C3B C3B 25.3(6) 10 10
C3A C3B N3A 49(2) . .
C2 C3B N3A 105.6(8) . .
C3A C3B N3A 106.9(11) 10 .
C3B C3B N3A 90.8(7) 10 .
N1 C4 C5 123.5(3) . .
N1 C4 H4A 118.3 . .
C5 C4 H4A 118.3 . .
C4 C5 C6 119.2(3) . .
C4 C5 H5A 120.4 . .
C6 C5 H5A 120.4 . .
C5 C6 C5 117.9(4) . 9
C5 C6 C7 121.0(2) . .
C5 C6 C7 121.0(2) 9 .
N2 C7 N2 124.8(5) 14_556 .
N2 C7 C6 117.6(2) 14_556 .
N2 C7 C6 117.6(2) . .
C4 N1 C4 116.7(4) . 9
C4 N1 Mg1 121.7(2) . .
C4 N1 Mg1 121.7(2) 9 .
C7 N2 C7 115.2(5) 3 .
Mg1 O1 Mg1 120.0 3_655 14_666
Mg1 O1 Mg1 120.0 3_655 .
Mg1 O1 Mg1 119.999(1) 14_666 .
C1 O2 Mg1 134.20(17) . .

loop_
_geom_bond_atom_site_label_1
_geom_bond_atom_site_label_2
_geom_bond_distance
_geom_bond_site_symmetry_2
Mg1 O1 1.9769(13) .
Mg1 O2 2.0428(16) 24
Mg1 O2 2.0428(16) 9
Mg1 O2 2.0428(16) .
Mg1 O2 2.0429(16) 16_556
Mg1 N1 2.251(4) .
C1 O2 1.247(2) 22_665
C1 O2 1.247(2) .
C1 C2 1.506(4) .
C2 C3B 1.375(13) .
C2 C3B 1.375(13) 22_665
C2 C3A 1.413(13) .
C2 C3A 1.413(13) 22_665
C3A C3B 0.672(12) .
C3A C3B 1.392(6) 10
C3A N3A 1.409(19) .
C3A C3A 1.52(2) 10
N3A C3B 1.755(18) .
N3A H3A 0.8600 .
N3A H3B 0.8600 .
C3B C3A 1.392(6) 10
C3B C3B 1.57(2) 10
C4 N1 1.343(4) .
C4 C5 1.381(5) .
C4 H4A 0.9300 .
C5 C6 1.385(4) .
C5 H5A 0.9300 .
C6 C5 1.385(4) 9
C6 C7 1.478(7) .
C7 N2 1.341(3) 14_556
C7 N2 1.341(3) .
N1 C4 1.343(4) 9
N2 C7 1.341(3) 3
O1 Mg1 1.9769(13) 3_655
O1 Mg1 1.9769(13) 14_666

loop_
_cod_changelog_entry_id
_cod_changelog_entry_author
_cod_changelog_entry_date
_cod_changelog_entry_text
1 'Vaitkus, Antanas' 2023-12-21T17:23:00+02:00
;
 Removed extra trailing dash ('-') symbols from the '_shelx_hkl_checksum' data
 item value.
;
